data_4029809
loop_
_publ_author_name
'Wan, Jie-Ping'
'Lin, Yunfang'
'Huang, Qing'
'Liu, Yunyun'

_publ_section_title
;
 Diastereoselective Construction of Tetrahydropyridine Fused Bicyclic
 Structures via Three-Component Domino Reaction.
;
_journal_issue 15
_journal_name_full 'The Journal of organic chemistry'
_journal_page_first 7232
_journal_page_last 7238
_journal_paper_doi 10.1021/jo501292q
_journal_volume 79
_journal_year 2014
_chemical_formula_moiety 'C19 H16 N2 O5'
_chemical_formula_sum 'C19 H16 N2 O5'
_chemical_formula_weight 352.34
_chemical_name_systematic
; 
 ? 
;
_space_group_IT_number 56
_symmetry_cell_setting orthorhombic
_symmetry_space_group_name_Hall '-P 2ab 2ac'
_symmetry_space_group_name_H-M 'P c c n'
_atom_sites_solution_hydrogens geom
_atom_sites_solution_primary direct
_atom_sites_solution_secondary difmap
_audit_creation_method SHELXL-97
_cell_angle_alpha 90.00
_cell_angle_beta 90.00
_cell_angle_gamma 90.00
_cell_formula_units_Z 8
_cell_length_a 14.761(3)
_cell_length_b 31.143(6)
_cell_length_c 7.2056(14)
_cell_measurement_reflns_used 9043
_cell_measurement_temperature 295(2)
_cell_measurement_theta_max 27.4
_cell_measurement_theta_min 3.1
_cell_volume 3312.4(11)
_computing_cell_refinement RAPID-AUTO
_computing_data_collection 'RAPID-AUTO (Rigaku, 1998)'
_computing_data_reduction 'CrystalStructure (Rigaku/MSC, 2004)'
_computing_molecular_graphics SHELXL-97
_computing_publication_material SHELXL-97
_computing_structure_refinement 'SHELXL-97 (Sheldrick, 1997)'
_computing_structure_solution 'SHELXS-97 (Sheldrick, 1990)'
_diffrn_ambient_temperature 295(2)
_diffrn_measured_fraction_theta_full 0.983
_diffrn_measured_fraction_theta_max 0.983
_diffrn_measurement_device_type 'Rigaku R-AXIS RAPID'
_diffrn_measurement_method '\w scans'
_diffrn_radiation_monochromator graphite
_diffrn_radiation_source 'fine-focus sealed tube'
_diffrn_radiation_type MoK\a
_diffrn_radiation_wavelength 0.71073
_diffrn_reflns_av_R_equivalents 0.0661
_diffrn_reflns_av_sigmaI/netI 0.0373
_diffrn_reflns_limit_h_max 17
_diffrn_reflns_limit_h_min -17
_diffrn_reflns_limit_k_max 36
_diffrn_reflns_limit_k_min -36
_diffrn_reflns_limit_l_max 7
_diffrn_reflns_limit_l_min -8
_diffrn_reflns_number 19003
_diffrn_reflns_theta_full 24.71
_diffrn_reflns_theta_max 24.71
_diffrn_reflns_theta_min 3.05
_diffrn_standards_decay_% 0
_diffrn_standards_number image
_exptl_absorpt_coefficient_mu 0.104
_exptl_absorpt_correction_T_max 0.826
_exptl_absorpt_correction_T_min 0.741
_exptl_absorpt_correction_type multi-scan
_exptl_absorpt_process_details 'ABSCOR (Rigaku, 1995)'
_exptl_crystal_colour yellow
_exptl_crystal_density_diffrn 1.413
_exptl_crystal_density_method 'not measured'
_exptl_crystal_description block
_exptl_crystal_F_000 1472
_exptl_crystal_size_max 0.43
_exptl_crystal_size_mid 0.27
_exptl_crystal_size_min 0.12
_refine_diff_density_max 0.770
_refine_diff_density_min -0.331
_refine_diff_density_rms 0.064
_refine_ls_extinction_coef 0.010(2)
_refine_ls_extinction_expression Fc^*^=kFc[1+0.001xFc^2^\l^3^/sin(2\q)]^-1/4^
_refine_ls_extinction_method SHELXL
_refine_ls_goodness_of_fit_ref 1.087
_refine_ls_hydrogen_treatment constr
_refine_ls_matrix_type full
_refine_ls_number_parameters 237
_refine_ls_number_reflns 2792
_refine_ls_number_restraints 0
_refine_ls_restrained_S_all 1.087
_refine_ls_R_factor_all 0.1149
_refine_ls_R_factor_gt 0.0720
_refine_ls_shift/su_max 0.000
_refine_ls_shift/su_mean 0.000
_refine_ls_structure_factor_coef Fsqd
_refine_ls_weighting_details 'calc w=1/[\s^2^(Fo^2^)+(0.1349P)^2^+1.3916P] where P=(Fo^2^+2Fc^2^)/3'
_refine_ls_weighting_scheme calc
_refine_ls_wR_factor_gt 0.1977
_refine_ls_wR_factor_ref 0.2490
_reflns_number_gt 1654
_reflns_number_total 2792
_reflns_threshold_expression >2sigma(I)
_cod_data_source_file jo501292q_si_002.cif
_cod_data_source_block shx97
_cod_depositor_comments 'Adding full bibliography for 4029809.cif.'
_cod_original_cell_volume 3312.5(11)
_cod_database_code 4029809

loop_
_symmetry_equiv_pos_as_xyz
'x, y, z'
'-x+1/2, -y+1/2, z'
'-x, y+1/2, -z+1/2'
'x+1/2, -y, -z+1/2'
'-x, -y, -z'
'x-1/2, y-1/2, -z'
'x, -y-1/2, z-1/2'
'-x-1/2, y, z-1/2'

loop_
_atom_site_label
_atom_site_type_symbol
_atom_site_fract_x
_atom_site_fract_y
_atom_site_fract_z
_atom_site_U_iso_or_equiv
_atom_site_adp_type
_atom_site_occupancy
_atom_site_symmetry_multiplicity
_atom_site_calc_flag
_atom_site_refinement_flags
N1 N 0.4767(2) 0.34729(9) 0.1804(4) 0.0572(9) Uani 1 1 d .
N2 N 0.8432(3) 0.49702(12) -0.1608(5) 0.0690(10) Uani 1 1 d .
O1 O 0.3967(2) 0.40342(9) 0.3038(4) 0.0695(9) Uani 1 1 d .
O2 O 0.9166(2) 0.47881(12) -0.1517(6) 0.0930(12) Uani 1 1 d .
O3 O 0.8363(3) 0.53527(11) -0.1826(6) 0.1065(14) Uani 1 1 d .
O4 O 0.5928(3) 0.27926(12) -0.2499(5) 0.0931(12) Uani 1 1 d .
O5 O 0.6108(2) 0.34054(9) -0.4105(4) 0.0718(9) Uani 1 1 d .
C1 C 0.4135(3) 0.29088(13) 0.3984(6) 0.0633(11) Uani 1 1 d .
H1A H 0.4443 0.2675 0.3487 0.076 Uiso 1 1 calc R
C2 C 0.3534(3) 0.28633(15) 0.5478(6) 0.0691(12) Uani 1 1 d .
H2A H 0.3441 0.2593 0.5996 0.083 Uiso 1 1 calc R
C3 C 0.3080(3) 0.32123(16) 0.6187(6) 0.0701(13) Uani 1 1 d .
H3A H 0.2685 0.3172 0.7178 0.084 Uiso 1 1 calc R
C4 C 0.3190(3) 0.36222(15) 0.5474(6) 0.0651(12) Uani 1 1 d .
H4A H 0.2879 0.3857 0.5957 0.078 Uiso 1 1 calc R
C5 C 0.3781(3) 0.36634(12) 0.4022(6) 0.0554(10) Uani 1 1 d .
C6 C 0.4245(3) 0.33154(12) 0.3295(5) 0.0539(10) Uani 1 1 d .
C7 C 0.5225(3) 0.39270(12) -0.1512(6) 0.0574(10) Uani 1 1 d .
H7A H 0.4982 0.3959 -0.2770 0.069 Uiso 1 1 calc R
C8 C 0.4682(3) 0.39387(11) 0.1759(6) 0.0574(10) Uani 1 1 d .
H8A H 0.5247 0.4070 0.2191 0.069 Uiso 1 1 calc R
C9 C 0.4486(3) 0.40828(13) -0.0175(6) 0.0625(11) Uani 1 1 d .
H9A H 0.4454 0.4394 -0.0210 0.075 Uiso 1 1 calc R
H9B H 0.3904 0.3970 -0.0566 0.075 Uiso 1 1 calc R
C10 C 0.5393(3) 0.34534(12) -0.1221(5) 0.0560(10) Uani 1 1 d .
C11 C 0.5116(3) 0.32551(13) 0.0337(5) 0.0571(10) Uani 1 1 d .
H11A H 0.5167 0.2958 0.0412 0.068 Uiso 1 1 calc R
C12 C 0.6069(3) 0.42062(12) -0.1404(5) 0.0517(10) Uani 1 1 d .
C13 C 0.6033(3) 0.46372(13) -0.1941(6) 0.0601(11) Uani 1 1 d .
H13A H 0.5481 0.4753 -0.2306 0.072 Uiso 1 1 calc R
C14 C 0.6787(3) 0.48936(13) -0.1945(6) 0.0617(12) Uani 1 1 d .
H14A H 0.6746 0.5182 -0.2265 0.074 Uiso 1 1 calc R
C15 C 0.7599(3) 0.47152(11) -0.1467(5) 0.0529(10) Uani 1 1 d .
C16 C 0.7678(3) 0.42976(12) -0.0886(5) 0.0547(10) Uani 1 1 d .
H16A H 0.8236 0.4186 -0.0537 0.066 Uiso 1 1 calc R
C17 C 0.6902(3) 0.40456(12) -0.0831(5) 0.0533(10) Uani 1 1 d .
H17A H 0.6941 0.3764 -0.0403 0.064 Uiso 1 1 calc R
C18 C 0.5832(3) 0.31757(17) -0.2633(6) 0.0698(13) Uani 1 1 d .
C19 C 0.6580(4) 0.31341(19) -0.5505(7) 0.0923(16) Uani 1 1 d .
H19A H 0.7161 0.3049 -0.5031 0.138 Uiso 1 1 calc R
H19B H 0.6661 0.3295 -0.6629 0.138 Uiso 1 1 calc R
H19C H 0.6223 0.2883 -0.5759 0.138 Uiso 1 1 calc R

loop_
_atom_site_aniso_label
_atom_site_aniso_U_11
_atom_site_aniso_U_22
_atom_site_aniso_U_33
_atom_site_aniso_U_23
_atom_site_aniso_U_13
_atom_site_aniso_U_12
N1 0.070(2) 0.0472(18) 0.0539(19) -0.0019(15) 0.0084(16) -0.0010(15)
N2 0.084(3) 0.052(2) 0.071(2) -0.0038(18) 0.013(2) -0.015(2)
O1 0.082(2) 0.0523(17) 0.075(2) -0.0062(14) 0.0278(16) 0.0024(14)
O2 0.067(2) 0.088(2) 0.124(3) -0.003(2) 0.015(2) -0.0202(19)
O3 0.113(3) 0.063(2) 0.144(4) 0.006(2) 0.021(3) -0.024(2)
O4 0.134(3) 0.067(2) 0.079(2) -0.0052(17) 0.021(2) 0.025(2)
O5 0.081(2) 0.071(2) 0.0627(19) -0.0138(15) 0.0103(16) -0.0138(15)
C1 0.069(3) 0.055(2) 0.065(3) 0.007(2) -0.004(2) 0.001(2)
C2 0.075(3) 0.066(3) 0.066(3) 0.015(2) -0.003(2) -0.007(2)
C3 0.063(3) 0.086(3) 0.062(3) 0.003(2) 0.005(2) -0.004(2)
C4 0.068(3) 0.064(3) 0.063(3) -0.009(2) 0.009(2) 0.000(2)
C5 0.063(2) 0.050(2) 0.054(2) -0.0024(18) -0.003(2) -0.0046(19)
C6 0.058(2) 0.056(2) 0.047(2) -0.0024(18) -0.0017(18) -0.0026(18)
C7 0.058(2) 0.061(2) 0.053(2) 0.0015(19) -0.0044(19) -0.0013(19)
C8 0.059(3) 0.048(2) 0.065(3) -0.0014(18) 0.008(2) -0.0044(18)
C9 0.053(2) 0.063(3) 0.071(3) 0.007(2) 0.001(2) 0.004(2)
C10 0.054(2) 0.059(2) 0.054(2) -0.0082(19) 0.0024(19) -0.0052(18)
C11 0.065(3) 0.049(2) 0.057(2) -0.0059(18) 0.003(2) -0.0055(18)
C12 0.059(3) 0.053(2) 0.043(2) 0.0044(16) 0.0038(18) 0.0039(18)
C13 0.062(3) 0.058(2) 0.060(3) 0.007(2) 0.0032(19) 0.011(2)
C14 0.083(3) 0.041(2) 0.061(3) 0.0048(18) 0.013(2) 0.005(2)
C15 0.064(3) 0.049(2) 0.046(2) -0.0044(17) 0.0091(19) -0.0088(19)
C16 0.058(3) 0.054(2) 0.052(2) -0.0017(18) -0.0032(19) -0.0013(18)
C17 0.065(3) 0.043(2) 0.052(2) 0.0075(17) -0.0026(18) 0.0008(17)
C18 0.063(3) 0.090(4) 0.057(3) -0.012(2) 0.009(2) -0.008(2)
C19 0.099(4) 0.097(4) 0.081(4) -0.018(3) 0.017(3) -0.007(3)

loop_
_atom_type_symbol
_atom_type_description
_atom_type_scat_dispersion_real
_atom_type_scat_dispersion_imag
_atom_type_scat_source
C C 0.0033 0.0016 'International Tables Vol C Tables 4.2.6.8 and 6.1.1.4'
H H 0.0000 0.0000 'International Tables Vol C Tables 4.2.6.8 and 6.1.1.4'
N N 0.0061 0.0033 'International Tables Vol C Tables 4.2.6.8 and 6.1.1.4'
O O 0.0106 0.0060 'International Tables Vol C Tables 4.2.6.8 and 6.1.1.4'

loop_
_geom_angle_atom_site_label_1
_geom_angle_atom_site_label_2
_geom_angle_atom_site_label_3
_geom_angle
C11 N1 C6 128.8(3)
C11 N1 C8 120.8(3)
C6 N1 C8 108.4(3)
O3 N2 O2 122.6(4)
O3 N2 C15 118.2(4)
O2 N2 C15 119.1(4)
C5 O1 C8 107.6(3)
C18 O5 C19 112.0(4)
C6 C1 C2 116.5(4)
C6 C1 H1A 121.7
C2 C1 H1A 121.7
C3 C2 C1 120.9(4)
C3 C2 H2A 119.5
C1 C2 H2A 119.5
C2 C3 C4 122.2(4)
C2 C3 H3A 118.9
C4 C3 H3A 118.9
C5 C4 C3 116.4(4)
C5 C4 H4A 121.8
C3 C4 H4A 121.8
C4 C5 O1 126.6(4)
C4 C5 C6 122.1(4)
O1 C5 C6 111.2(3)
C1 C6 C5 121.9(4)
C1 C6 N1 131.5(4)
C5 C6 N1 106.6(3)
C10 C7 C12 114.7(3)
C10 C7 C9 109.8(3)
C12 C7 C9 111.7(3)
C10 C7 H7A 106.8
C12 C7 H7A 106.8
C9 C7 H7A 106.8
O1 C8 N1 104.8(3)
O1 C8 C9 113.3(3)
N1 C8 C9 109.7(3)
O1 C8 H8A 109.6
N1 C8 H8A 109.6
C9 C8 H8A 109.6
C8 C9 C7 110.7(3)
C8 C9 H9A 109.5
C7 C9 H9A 109.5
C8 C9 H9B 109.5
C7 C9 H9B 109.5
H9A C9 H9B 108.1
C11 C10 C18 115.9(4)
C11 C10 C7 121.0(4)
C18 C10 C7 123.0(4)
C10 C11 N1 122.4(4)
C10 C11 H11A 118.8
N1 C11 H11A 118.8
C17 C12 C13 117.5(4)
C17 C12 C7 122.3(3)
C13 C12 C7 120.3(4)
C14 C13 C12 122.0(4)
C14 C13 H13A 119.0
C12 C13 H13A 119.0
C15 C14 C13 118.4(4)
C15 C14 H14A 120.8
C13 C14 H14A 120.8
C14 C15 C16 122.5(4)
C14 C15 N2 119.9(4)
C16 C15 N2 117.6(4)
C15 C16 C17 118.4(4)
C15 C16 H16A 120.8
C17 C16 H16A 120.8
C16 C17 C12 121.2(4)
C16 C17 H17A 119.4
C12 C17 H17A 119.4
O4 C18 O5 123.7(4)
O4 C18 C10 125.0(4)
O5 C18 C10 111.3(4)
O5 C19 H19A 109.5
O5 C19 H19B 109.5
H19A C19 H19B 109.5
O5 C19 H19C 109.5
H19A C19 H19C 109.5
H19B C19 H19C 109.5

loop_
_geom_bond_atom_site_label_1
_geom_bond_atom_site_label_2
_geom_bond_distance
N1 C11 1.358(5)
N1 C6 1.410(5)
N1 C8 1.457(5)
N2 O3 1.206(5)
N2 O2 1.225(5)
N2 C15 1.467(5)
O1 C5 1.383(5)
O1 C8 1.432(5)
O4 C18 1.205(6)
O5 C18 1.343(5)
O5 C19 1.489(6)
C1 C6 1.370(5)
C1 C2 1.402(6)
C1 H1A 0.9300
C2 C3 1.375(6)
C2 H2A 0.9300
C3 C4 1.386(6)
C3 H3A 0.9300
C4 C5 1.369(6)
C4 H4A 0.9300
C5 C6 1.384(6)
C7 C10 1.510(5)
C7 C12 1.521(5)
C7 C9 1.534(5)
C7 H7A 0.9800
C8 C9 1.493(6)
C8 H8A 0.9800
C9 H9A 0.9700
C9 H9B 0.9700
C10 C11 1.344(5)
C10 C18 1.484(6)
C11 H11A 0.9300
C12 C17 1.391(5)
C12 C13 1.398(5)
C13 C14 1.369(6)
C13 H13A 0.9300
C14 C15 1.366(6)
C14 H14A 0.9300
C15 C16 1.371(5)
C16 C17 1.388(5)
C16 H16A 0.9300
C17 H17A 0.9300
C19 H19A 0.9600
C19 H19B 0.9600
C19 H19C 0.9600

loop_
_geom_torsion_atom_site_label_1
_geom_torsion_atom_site_label_2
_geom_torsion_atom_site_label_3
_geom_torsion_atom_site_label_4
_geom_torsion
C6 C1 C2 C3 0.4(6)
C1 C2 C3 C4 0.0(7)
C2 C3 C4 C5 -0.3(7)
C3 C4 C5 O1 176.8(4)
C3 C4 C5 C6 0.2(6)
C8 O1 C5 C4 174.9(4)
C8 O1 C5 C6 -8.2(4)
C2 C1 C6 C5 -0.5(6)
C2 C1 C6 N1 -178.2(4)
C4 C5 C6 C1 0.3(6)
O1 C5 C6 C1 -176.8(4)
C4 C5 C6 N1 178.5(4)
O1 C5 C6 N1 1.4(5)
C11 N1 C6 C1 19.5(7)
C8 N1 C6 C1 -176.2(4)
C11 N1 C6 C5 -158.4(4)
C8 N1 C6 C5 5.9(4)
C5 O1 C8 N1 11.2(4)
C5 O1 C8 C9 130.8(4)
C11 N1 C8 O1 155.2(4)
C6 N1 C8 O1 -10.6(4)
C11 N1 C8 C9 33.2(5)
C6 N1 C8 C9 -132.5(3)
O1 C8 C9 C7 -173.6(3)
N1 C8 C9 C7 -56.9(4)
C10 C7 C9 C8 49.2(4)
C12 C7 C9 C8 -79.1(4)
C12 C7 C10 C11 109.0(4)
C9 C7 C10 C11 -17.7(5)
C12 C7 C10 C18 -73.4(5)
C9 C7 C10 C18 159.9(4)
C18 C10 C11 N1 174.9(4)
C7 C10 C11 N1 -7.4(6)
C6 N1 C11 C10 162.0(4)
C8 N1 C11 C10 -0.6(6)
C10 C7 C12 C17 -8.5(5)
C9 C7 C12 C17 117.2(4)
C10 C7 C12 C13 169.7(3)
C9 C7 C12 C13 -64.7(5)
C17 C12 C13 C14 1.3(6)
C7 C12 C13 C14 -177.0(4)
C12 C13 C14 C15 2.2(6)
C13 C14 C15 C16 -3.8(6)
C13 C14 C15 N2 174.8(4)
O3 N2 C15 C14 13.0(6)
O2 N2 C15 C14 -166.4(4)
O3 N2 C15 C16 -168.4(4)
O2 N2 C15 C16 12.3(6)
C14 C15 C16 C17 1.7(6)
N2 C15 C16 C17 -176.9(3)
C15 C16 C17 C12 2.0(6)
C13 C12 C17 C16 -3.4(6)
C7 C12 C17 C16 174.8(4)
C19 O5 C18 O4 -2.5(6)
C19 O5 C18 C10 177.9(4)
C11 C10 C18 O4 2.4(7)
C7 C10 C18 O4 -175.3(4)
C11 C10 C18 O5 -178.0(4)
C7 C10 C18 O5 4.3(6)
